data_4501475
loop_
_publ_author_name
'Wang, Xiu-Jian'
'Cen, Zhong-Min'
'Ni, Qing-Ling'
'Jiang, Xuan-Feng'
'Lian, Heng-Chi'
'Gui, Liu-Cheng'
'Zuo, Hua-Hong'
'Wang, Zuo-Yuan'

_publ_section_title
;
 Synthesis Structures, and Properties of Functional 2-D Lanthanide
 Coordination Polymers [Ln2(dpa)2(C2O4)2(H2O)2]n(dpa =
 2,2&#x2032;-(2-methylbenzimidazolium-1,3-diyl)diacetate, C2O42&#x2212;=
 oxalate, Ln = Nd, Eu, Gd, Tb)
;
_journal_issue 7
_journal_name_full 'Crystal Growth &amp; Design'
_journal_page_first 2960
_journal_paper_doi 10.1021/cg1000045
_journal_volume 10
_journal_year 2010
_chemical_formula_moiety 'C14 H13 N2 Nd O9, H2 O'
_chemical_formula_sum 'C14 H15 N2 Nd O10'
_chemical_formula_weight 515.52
_chemical_name_systematic
; 
 ? 
;
_space_group_IT_number 2
_symmetry_cell_setting triclinic
_symmetry_space_group_name_Hall '-P 1'
_symmetry_space_group_name_H-M 'P -1'
_atom_sites_solution_hydrogens geom
_atom_sites_solution_primary direct
_atom_sites_solution_secondary difmap
_audit_creation_method SHELXL-97
_cell_angle_alpha 102.2980(10)
_cell_angle_beta 91.4960(10)
_cell_angle_gamma 105.4620(10)
_cell_formula_units_Z 2
_cell_length_a 7.7029(2)
_cell_length_b 9.7491(3)
_cell_length_c 11.4399(3)
_cell_measurement_temperature 293(2)
_cell_measurement_theta_max 27.08
_cell_measurement_theta_min 2.64
_cell_volume 805.86(4)
_computing_cell_refinement 'Rapid Auto Version 3.0 (Rigaku 2004)'
_computing_data_collection 'Rapid Auto Version 3.0 (Rigaku 2004)'
_computing_data_reduction 'Rapid Auto Version 3.0 (Rigaku 2004)'
_computing_molecular_graphics 'SHELXTL97 (Sheldrick, 1997), Diamond'
_computing_publication_material 'SHELXTL97 (Sheldrick, 1997)'
_computing_structure_refinement 'SHELXL-97 (Sheldrick, 1997)'
_computing_structure_solution 'SHELXS-97 (Sheldrick, 1990)'
_diffrn_ambient_temperature 293(2)
_diffrn_measured_fraction_theta_full 0.998
_diffrn_measured_fraction_theta_max 0.998
_diffrn_measurement_device_type 'Rigaku Mercury CCD'
_diffrn_measurement_method '\w scans'
_diffrn_radiation_monochromator graphite
_diffrn_radiation_source 'fine-focus sealed tube'
_diffrn_radiation_type MoK\a
_diffrn_radiation_wavelength 0.71073
_diffrn_reflns_av_R_equivalents 0.0242
_diffrn_reflns_av_sigmaI/netI 0.0295
_diffrn_reflns_limit_h_max 9
_diffrn_reflns_limit_h_min -9
_diffrn_reflns_limit_k_max 11
_diffrn_reflns_limit_k_min -11
_diffrn_reflns_limit_l_max 13
_diffrn_reflns_limit_l_min -13
_diffrn_reflns_number 6371
_diffrn_reflns_theta_full 25.00
_diffrn_reflns_theta_max 25.00
_diffrn_reflns_theta_min 3.02
_exptl_absorpt_coefficient_mu 3.285
_exptl_absorpt_correction_T_max 0.6051
_exptl_absorpt_correction_T_min 0.3016
_exptl_absorpt_correction_type multi-scan
_exptl_absorpt_process_details 'Higashi, T. (1995)'
_exptl_crystal_colour block
_exptl_crystal_density_diffrn 2.125
_exptl_crystal_density_method 'not measured'
_exptl_crystal_description brown
_exptl_crystal_F_000 506
_exptl_crystal_size_max 0.48
_exptl_crystal_size_mid 0.34
_exptl_crystal_size_min 0.17
_refine_diff_density_max 1.055
_refine_diff_density_min -0.913
_refine_diff_density_rms 0.122
_refine_ls_extinction_method none
_refine_ls_goodness_of_fit_ref 1.131
_refine_ls_hydrogen_treatment constr
_refine_ls_matrix_type full
_refine_ls_number_parameters 244
_refine_ls_number_reflns 2835
_refine_ls_number_restraints 0
_refine_ls_restrained_S_all 1.131
_refine_ls_R_factor_all 0.0255
_refine_ls_R_factor_gt 0.0248
_refine_ls_shift/su_max 0.000
_refine_ls_shift/su_mean 0.000
_refine_ls_structure_factor_coef Fsqd
_refine_ls_weighting_details 'calc w=1/[\s^2^(Fo^2^)+(0.0319P)^2^+1.6658P] where P=(Fo^2^+2Fc^2^)/3'
_refine_ls_weighting_scheme calc
_refine_ls_wR_factor_gt 0.0659
_refine_ls_wR_factor_ref 0.0663
_reflns_number_gt 2765
_reflns_number_total 2835
_reflns_threshold_expression >2sigma(I)
_cod_data_source_file cg1000045_si_002.cif
_cod_data_source_block 1
_cod_database_code 4501475

loop_
_symmetry_equiv_pos_as_xyz
'x, y, z'
'-x, -y, -z'

loop_
_atom_site_label
_atom_site_type_symbol
_atom_site_fract_x
_atom_site_fract_y
_atom_site_fract_z
_atom_site_U_iso_or_equiv
_atom_site_adp_type
_atom_site_occupancy
_atom_site_symmetry_multiplicity
_atom_site_calc_flag
_atom_site_refinement_flags
Nd1 Nd 0.10385(2) 0.839850(18) 0.058088(16) 0.01788(9) Uani 1 1 d .
N1 N 0.3845(5) 0.6597(3) 0.3712(3) 0.0256(7) Uani 1 1 d .
N2 N 0.3525(4) 0.4267(3) 0.3140(3) 0.0242(7) Uani 1 1 d .
O1 O 0.2647(7) 0.9884(5) 0.3893(5) 0.0853(16) Uani 1 1 d .
O2 O 0.1707(4) 0.7857(4) 0.2486(3) 0.0405(8) Uani 1 1 d .
O3 O 0.1561(4) 0.1093(3) 0.0727(3) 0.0292(6) Uani 1 1 d .
O4 O 0.0614(4) 0.2981(3) 0.1536(3) 0.0364(7) Uani 1 1 d .
O5 O -0.1229(4) 0.6175(3) 0.0664(3) 0.0339(7) Uani 1 1 d .
O6 O -0.2031(3) 0.3748(3) 0.0160(3) 0.0245(6) Uani 1 1 d .
O7 O 0.4282(4) 0.9464(3) 0.1297(3) 0.0324(7) Uani 1 1 d .
O8 O 0.6971(3) 1.0812(3) 0.0973(2) 0.0249(6) Uani 1 1 d .
O9 O -0.1127(5) 0.9235(4) 0.1977(3) 0.0464(9) Uani 1 1 d .
H9C H -0.1511 0.9892 0.1762 0.056 Uiso 1 1 d R
H9D H -0.0660 0.9542 0.2699 0.056 Uiso 1 1 d R
O10 O 0.0781(16) 0.0057(15) 0.5766(8) 0.218(6) Uani 1 1 d .
H10A H 0.1173 -0.0015 0.5074 0.262 Uiso 1 1 d R
H10B H -0.0322 0.0053 0.5702 0.262 Uiso 1 1 d R
C1 C 0.2863(5) 0.4486(4) 0.4265(3) 0.0247(8) Uani 1 1 d .
C2 C 0.2145(6) 0.3526(6) 0.4980(5) 0.0438(12) Uani 1 1 d .
H2A H 0.2011 0.2528 0.4738 0.053 Uiso 1 1 calc R
C3 C 0.1638(7) 0.4149(9) 0.6078(5) 0.065(2) Uani 1 1 d .
H3A H 0.1130 0.3548 0.6583 0.078 Uiso 1 1 calc R
C4 C 0.1867(8) 0.5647(9) 0.6445(5) 0.0622(19) Uani 1 1 d .
H4A H 0.1538 0.6020 0.7198 0.075 Uiso 1 1 calc R
C5 C 0.2564(7) 0.6589(7) 0.5728(4) 0.0468(13) Uani 1 1 d .
H5A H 0.2692 0.7586 0.5968 0.056 Uiso 1 1 calc R
C6 C 0.3068(5) 0.5977(5) 0.4630(3) 0.0263(8) Uani 1 1 d .
C7 C 0.4084(5) 0.5549(4) 0.2829(3) 0.0244(8) Uani 1 1 d .
C8 C 0.4890(7) 0.5744(6) 0.1711(4) 0.0447(12) Uani 1 1 d .
H8A H 0.5179 0.6758 0.1685 0.067 Uiso 1 1 calc R
H8B H 0.4047 0.5172 0.1040 0.067 Uiso 1 1 calc R
H8C H 0.5973 0.5433 0.1675 0.067 Uiso 1 1 calc R
C9 C 0.4320(7) 0.8163(5) 0.3747(5) 0.0425(12) Uani 1 1 d .
H9A H 0.5274 0.8391 0.3223 0.051 Uiso 1 1 calc R
H9B H 0.4789 0.8704 0.4557 0.051 Uiso 1 1 calc R
C10 C 0.2730(6) 0.8664(5) 0.3363(4) 0.0352(10) Uani 1 1 d .
C11 C 0.3419(6) 0.2838(5) 0.2373(4) 0.0354(10) Uani 1 1 d .
H11A H 0.3414 0.2146 0.2870 0.042 Uiso 1 1 calc R
H11B H 0.4479 0.2910 0.1925 0.042 Uiso 1 1 calc R
C12 C 0.1728(5) 0.2281(4) 0.1502(3) 0.0208(8) Uani 1 1 d .
C13 C -0.0942(5) 0.4977(4) 0.0239(3) 0.0206(8) Uani 1 1 d .
C14 C 0.5359(5) 1.0076(4) 0.0655(3) 0.0205(8) Uani 1 1 d .

loop_
_atom_site_aniso_label
_atom_site_aniso_U_11
_atom_site_aniso_U_22
_atom_site_aniso_U_33
_atom_site_aniso_U_23
_atom_site_aniso_U_13
_atom_site_aniso_U_12
Nd1 0.01287(13) 0.01232(12) 0.02702(13) 0.00202(8) -0.00025(8) 0.00325(8)
N1 0.0254(18) 0.0195(16) 0.0295(17) 0.0011(13) -0.0093(14) 0.0070(14)
N2 0.0232(17) 0.0203(16) 0.0251(16) -0.0042(13) -0.0071(13) 0.0077(13)
O1 0.093(4) 0.042(2) 0.125(4) -0.001(2) 0.030(3) 0.040(2)
O2 0.0220(16) 0.057(2) 0.0476(19) 0.0326(17) -0.0019(14) 0.0043(15)
O3 0.0323(16) 0.0164(13) 0.0332(15) -0.0049(11) -0.0081(12) 0.0066(12)
O4 0.0263(16) 0.0341(17) 0.0420(18) -0.0121(13) -0.0111(13) 0.0147(14)
O5 0.0223(15) 0.0172(14) 0.059(2) -0.0007(13) 0.0156(13) 0.0065(12)
O6 0.0138(13) 0.0157(13) 0.0431(16) 0.0053(11) 0.0062(11) 0.0036(10)
O7 0.0186(14) 0.0441(18) 0.0327(16) 0.0164(13) 0.0010(12) 0.0000(13)
O8 0.0160(14) 0.0258(14) 0.0289(14) 0.0027(11) 0.0006(11) 0.0020(11)
O9 0.062(2) 0.055(2) 0.0409(18) 0.0183(16) 0.0206(16) 0.0410(19)
O10 0.208(11) 0.364(17) 0.110(7) 0.034(9) 0.022(7) 0.143(12)
C1 0.0154(19) 0.032(2) 0.026(2) 0.0065(16) -0.0045(15) 0.0060(16)
C2 0.024(2) 0.052(3) 0.056(3) 0.029(2) -0.008(2) 0.000(2)
C3 0.024(3) 0.129(6) 0.055(3) 0.056(4) 0.006(2) 0.013(3)
C4 0.043(3) 0.130(6) 0.031(3) 0.019(3) 0.012(2) 0.051(4)
C5 0.044(3) 0.071(4) 0.033(2) -0.005(2) -0.005(2) 0.042(3)
C6 0.021(2) 0.035(2) 0.0220(19) -0.0003(16) -0.0068(15) 0.0136(17)
C7 0.0165(19) 0.029(2) 0.0252(19) 0.0029(16) -0.0063(15) 0.0056(16)
C8 0.035(3) 0.071(4) 0.031(2) 0.016(2) 0.0056(19) 0.018(2)
C9 0.048(3) 0.019(2) 0.053(3) 0.0038(19) -0.025(2) 0.002(2)
C10 0.039(3) 0.028(2) 0.044(3) 0.0130(19) 0.009(2) 0.014(2)
C11 0.036(2) 0.026(2) 0.039(2) -0.0121(18) -0.0169(19) 0.0176(19)
C12 0.022(2) 0.0147(18) 0.0234(19) 0.0015(14) -0.0012(15) 0.0031(15)
C13 0.0138(19) 0.0193(19) 0.0285(19) 0.0027(15) 0.0033(15) 0.0063(15)
C14 0.0172(19) 0.0175(18) 0.028(2) 0.0038(15) 0.0018(15) 0.0082(15)

loop_
_atom_type_symbol
_atom_type_description
_atom_type_scat_dispersion_real
_atom_type_scat_dispersion_imag
_atom_type_scat_source
C C 0.0033 0.0016 'International Tables Vol C Tables 4.2.6.8 and 6.1.1.4'
H H 0.0000 0.0000 'International Tables Vol C Tables 4.2.6.8 and 6.1.1.4'
N N 0.0061 0.0033 'International Tables Vol C Tables 4.2.6.8 and 6.1.1.4'
Nd Nd -0.1943 3.0179 'International Tables Vol C Tables 4.2.6.8 and 6.1.1.4'
O O 0.0106 0.0060 'International Tables Vol C Tables 4.2.6.8 and 6.1.1.4'

loop_
_geom_angle_atom_site_label_1
_geom_angle_atom_site_label_2
_geom_angle_atom_site_label_3
_geom_angle
_geom_angle_site_symmetry_1
_geom_angle_site_symmetry_3
O6 Nd1 O5 67.83(9) 2_565 .
O6 Nd1 O2 81.25(11) 2_565 .
O5 Nd1 O2 73.93(11) . .
O6 Nd1 O7 82.16(10) 2_565 .
O5 Nd1 O7 134.86(11) . .
O2 Nd1 O7 68.63(10) . .
O6 Nd1 O8 78.63(9) 2_565 2_675
O5 Nd1 O8 134.19(10) . 2_675
O2 Nd1 O8 131.55(10) . 2_675
O7 Nd1 O8 65.28(9) . 2_675
O6 Nd1 O9 140.04(10) 2_565 .
O5 Nd1 O9 75.56(11) . .
O2 Nd1 O9 73.57(11) . .
O7 Nd1 O9 115.28(12) . .
O8 Nd1 O9 140.94(10) 2_675 .
O6 Nd1 O3 146.96(10) 2_565 1_565
O5 Nd1 O3 143.60(10) . 1_565
O2 Nd1 O3 112.60(11) . 1_565
O7 Nd1 O3 76.12(10) . 1_565
O8 Nd1 O3 69.81(9) 2_675 1_565
O9 Nd1 O3 72.64(11) . 1_565
O6 Nd1 O4 70.00(9) 2_565 2_565
O5 Nd1 O4 68.17(12) . 2_565
O2 Nd1 O4 138.74(11) . 2_565
O7 Nd1 O4 132.29(10) . 2_565
O8 Nd1 O4 71.61(10) 2_675 2_565
O9 Nd1 O4 110.84(11) . 2_565
O3 Nd1 O4 107.52(10) 1_565 2_565
O6 Nd1 O3 118.76(9) 2_565 2_565
O5 Nd1 O3 84.78(10) . 2_565
O2 Nd1 O3 142.73(10) . 2_565
O7 Nd1 O3 140.22(9) . 2_565
O8 Nd1 O3 85.02(9) 2_675 2_565
O9 Nd1 O3 71.65(10) . 2_565
O3 Nd1 O3 68.81(10) 1_565 2_565
O4 Nd1 O3 48.87(9) 2_565 2_565
O6 Nd1 C12 93.63(10) 2_565 2_565
O5 Nd1 C12 72.29(11) . 2_565
O2 Nd1 C12 145.18(10) . 2_565
O7 Nd1 C12 145.15(10) . 2_565
O8 Nd1 C12 79.94(9) 2_675 2_565
O9 Nd1 C12 89.99(11) . 2_565
O3 Nd1 C12 90.32(9) 1_565 2_565
O4 Nd1 C12 24.06(10) 2_565 2_565
O3 Nd1 C12 25.15(9) 2_565 2_565
C7 N1 C6 109.2(3) . .
C7 N1 C9 126.7(4) . .
C6 N1 C9 124.1(4) . .
C7 N2 C1 109.2(3) . .
C7 N2 C11 125.8(4) . .
C1 N2 C11 124.7(4) . .
C10 O2 Nd1 128.5(3) . .
C12 O3 Nd1 140.7(3) . 1_545
C12 O3 Nd1 91.4(2) . 2_565
Nd1 O3 Nd1 111.19(10) 1_545 2_565
C12 O4 Nd1 95.6(2) . 2_565
C13 O5 Nd1 119.0(2) . .
C13 O6 Nd1 118.7(2) . 2_565
C14 O7 Nd1 120.3(2) . .
C14 O8 Nd1 119.0(2) . 2_675
Nd1 O9 H9C 112.0 . .
Nd1 O9 H9D 111.8 . .
H9C O9 H9D 109.7 . .
H10A O10 H10B 108.8 . .
C2 C1 C6 122.0(4) . .
C2 C1 N2 131.8(4) . .
C6 C1 N2 106.2(3) . .
C1 C2 C3 115.8(5) . .
C1 C2 H2A 122.1 . .
C3 C2 H2A 122.1 . .
C2 C3 C4 121.9(5) . .
C2 C3 H3A 119.0 . .
C4 C3 H3A 119.0 . .
C5 C4 C3 121.9(5) . .
C5 C4 H4A 119.1 . .
C3 C4 H4A 119.1 . .
C4 C5 C6 116.5(5) . .
C4 C5 H5A 121.7 . .
C6 C5 H5A 121.7 . .
C5 C6 C1 121.8(4) . .
C5 C6 N1 131.7(4) . .
C1 C6 N1 106.5(3) . .
N1 C7 N2 109.0(3) . .
N1 C7 C8 126.4(4) . .
N2 C7 C8 124.5(4) . .
C7 C8 H8A 109.5 . .
C7 C8 H8B 109.5 . .
H8A C8 H8B 109.5 . .
C7 C8 H8C 109.5 . .
H8A C8 H8C 109.5 . .
H8B C8 H8C 109.5 . .
N1 C9 C10 113.1(4) . .
N1 C9 H9A 109.0 . .
C10 C9 H9A 109.0 . .
N1 C9 H9B 109.0 . .
C10 C9 H9B 109.0 . .
H9A C9 H9B 107.8 . .
O1 C10 O2 125.5(5) . .
O1 C10 C9 117.2(5) . .
O2 C10 C9 117.0(4) . .
N2 C11 C12 111.4(3) . .
N2 C11 H11A 109.3 . .
C12 C11 H11A 109.3 . .
N2 C11 H11B 109.3 . .
C12 C11 H11B 109.3 . .
H11A C11 H11B 108.0 . .
O4 C12 O3 122.4(3) . .
O4 C12 C11 120.6(3) . .
O3 C12 C11 116.9(3) . .
O4 C12 Nd1 60.3(2) . 2_565
O3 C12 Nd1 63.48(19) . 2_565
C11 C12 Nd1 166.2(3) . 2_565
O5 C13 O6 125.8(3) . .
O5 C13 C13 116.8(4) . 2_565
O6 C13 C13 117.4(4) . 2_565
O7 C14 O8 126.0(3) . .
O7 C14 C14 116.7(4) . 2_675
O8 C14 C14 117.2(4) . 2_675

loop_
_geom_bond_atom_site_label_1
_geom_bond_atom_site_label_2
_geom_bond_distance
_geom_bond_site_symmetry_2
Nd1 O6 2.411(3) 2_565
Nd1 O5 2.416(3) .
Nd1 O2 2.423(3) .
Nd1 O7 2.477(3) .
Nd1 O8 2.489(3) 2_675
Nd1 O9 2.512(3) .
Nd1 O3 2.517(3) 1_565
Nd1 O4 2.614(3) 2_565
Nd1 O3 2.680(3) 2_565
Nd1 C12 2.994(4) 2_565
N1 C7 1.330(5) .
N1 C6 1.392(6) .
N1 C9 1.463(5) .
N2 C7 1.335(5) .
N2 C1 1.393(5) .
N2 C11 1.460(5) .
O1 C10 1.234(6) .
O2 C10 1.241(6) .
O3 C12 1.273(4) .
O3 Nd1 2.517(3) 1_545
O3 Nd1 2.680(3) 2_565
O4 C12 1.227(5) .
O4 Nd1 2.614(3) 2_565
O5 C13 1.245(5) .
O6 C13 1.250(5) .
O6 Nd1 2.411(3) 2_565
O7 C14 1.241(5) .
O8 C14 1.257(5) .
O8 Nd1 2.489(3) 2_675
O9 H9C 0.8500 .
O9 H9D 0.8500 .
O10 H10A 0.8500 .
O10 H10B 0.8500 .
C1 C2 1.387(6) .
C1 C6 1.388(6) .
C2 C3 1.388(9) .
C2 H2A 0.9300 .
C3 C4 1.392(10) .
C3 H3A 0.9300 .
C4 C5 1.374(9) .
C4 H4A 0.9300 .
C5 C6 1.383(6) .
C5 H5A 0.9300 .
C7 C8 1.463(6) .
C8 H8A 0.9600 .
C8 H8B 0.9600 .
C8 H8C 0.9600 .
C9 C10 1.521(6) .
C9 H9A 0.9700 .
C9 H9B 0.9700 .
C11 C12 1.520(5) .
C11 H11A 0.9700 .
C11 H11B 0.9700 .
C12 Nd1 2.994(4) 2_565
C13 C13 1.557(7) 2_565
C14 C14 1.545(7) 2_675

loop_
_geom_hbond_atom_site_label_D
_geom_hbond_atom_site_label_H
_geom_hbond_atom_site_label_A
_geom_hbond_distance_DH
_geom_hbond_distance_HA
_geom_hbond_distance_DA
_geom_hbond_angle_DHA
_geom_hbond_site_symmetry_A
O9 H9C O8 0.85 1.96 2.775(4) 160.4 1_455
O9 H9D O10 0.85 1.73 2.515(9) 153.0 2_566
O10 H10B O1 0.85 1.88 2.693(12) 161.1 2_566
O10 H10A O1 0.85 1.79 2.612(11) 161.7 1_545

loop_
_geom_torsion_atom_site_label_1
_geom_torsion_atom_site_label_2
_geom_torsion_atom_site_label_3
_geom_torsion_atom_site_label_4
_geom_torsion
_geom_torsion_site_symmetry_1
_geom_torsion_site_symmetry_4
O6 Nd1 O2 C10 124.5(4) 2_565 .
O5 Nd1 O2 C10 -166.2(4) . .
O7 Nd1 O2 C10 39.5(4) . .
O8 Nd1 O2 C10 58.2(4) 2_675 .
O9 Nd1 O2 C10 -86.9(4) . .
O3 Nd1 O2 C10 -24.3(4) 1_565 .
O4 Nd1 O2 C10 170.0(3) 2_565 .
O3 Nd1 O2 C10 -108.5(4) 2_565 .
C12 Nd1 O2 C10 -151.8(3) 2_565 .
O6 Nd1 O5 C13 -4.5(3) 2_565 .
O2 Nd1 O5 C13 -91.4(3) . .
O7 Nd1 O5 C13 -56.7(4) . .
O8 Nd1 O5 C13 41.7(4) 2_675 .
O9 Nd1 O5 C13 -168.1(3) . .
O3 Nd1 O5 C13 162.2(3) 1_565 .
O4 Nd1 O5 C13 72.0(3) 2_565 .
O3 Nd1 O5 C13 119.5(3) 2_565 .
C12 Nd1 O5 C13 97.2(3) 2_565 .
O6 Nd1 O7 C14 91.0(3) 2_565 .
O5 Nd1 O7 C14 138.6(3) . .
O2 Nd1 O7 C14 174.6(3) . .
O8 Nd1 O7 C14 9.9(3) 2_675 .
O9 Nd1 O7 C14 -126.8(3) . .
O3 Nd1 O7 C14 -64.0(3) 1_565 .
O4 Nd1 O7 C14 37.3(4) 2_565 .
O3 Nd1 O7 C14 -35.5(4) 2_565 .
C12 Nd1 O7 C14 5.9(4) 2_565 .
C7 N2 C1 C2 -179.6(4) . .
C11 N2 C1 C2 6.9(6) . .
C7 N2 C1 C6 -0.6(4) . .
C11 N2 C1 C6 -174.1(3) . .
C6 C1 C2 C3 0.3(6) . .
N2 C1 C2 C3 179.1(4) . .
C1 C2 C3 C4 -1.1(7) . .
C2 C3 C4 C5 1.7(8) . .
C3 C4 C5 C6 -1.4(7) . .
C4 C5 C6 C1 0.6(6) . .
C4 C5 C6 N1 -178.2(4) . .
C2 C1 C6 C5 0.0(6) . .
N2 C1 C6 C5 -179.2(4) . .
C2 C1 C6 N1 179.1(4) . .
N2 C1 C6 N1 -0.1(4) . .
C7 N1 C6 C5 179.7(4) . .
C9 N1 C6 C5 0.1(7) . .
C7 N1 C6 C1 0.7(4) . .
C9 N1 C6 C1 -178.9(4) . .
C6 N1 C7 N2 -1.1(4) . .
C9 N1 C7 N2 178.5(4) . .
C6 N1 C7 C8 -178.9(4) . .
C9 N1 C7 C8 0.6(6) . .
C1 N2 C7 N1 1.0(4) . .
C11 N2 C7 N1 174.4(3) . .
C1 N2 C7 C8 178.9(4) . .
C11 N2 C7 C8 -7.6(6) . .
C7 N1 C9 C10 97.2(5) . .
C6 N1 C9 C10 -83.4(5) . .
Nd1 O2 C10 O1 55.4(7) . .
Nd1 O2 C10 C9 -118.9(4) . .
N1 C9 C10 O1 143.7(5) . .
N1 C9 C10 O2 -41.6(6) . .
C7 N2 C11 C12 -80.0(5) . .
C1 N2 C11 C12 92.5(5) . .
Nd1 O4 C12 O3 -13.9(4) 2_565 .
Nd1 O4 C12 C11 164.0(3) 2_565 .
Nd1 O3 C12 O4 -113.5(4) 1_545 .
Nd1 O3 C12 O4 13.4(4) 2_565 .
Nd1 O3 C12 C11 68.6(5) 1_545 .
Nd1 O3 C12 C11 -164.5(3) 2_565 .
Nd1 O3 C12 Nd1 -126.9(4) 1_545 2_565
N2 C11 C12 O4 -3.1(6) . .
N2 C11 C12 O3 174.9(4) . .
N2 C11 C12 Nd1 86.7(11) . 2_565
Nd1 O5 C13 O6 -175.7(3) . .
Nd1 O5 C13 C13 4.0(6) . 2_565
Nd1 O6 C13 O5 -175.9(3) 2_565 .
Nd1 O6 C13 C13 4.4(5) 2_565 2_565
Nd1 O7 C14 O8 170.4(3) . .
Nd1 O7 C14 C14 -9.2(5) . 2_675
Nd1 O8 C14 O7 170.8(3) 2_675 .
Nd1 O8 C14 C14 -9.5(5) 2_675 2_675
